data_2015463
loop_
_publ_author_name
'Korlyukov, Alexander A.'
'Komissarov, Eugene A.'
'Alekseev, Nikolay V.'
'Pavlov, Konstantin V.'
'Krivolapova, Olga V.'
'Lachtin, Valentin G.'

_publ_section_title
;
 Two germatranes with bulky substituents
;
_journal_coeditor_code SQ3019
_journal_issue 7
_journal_name_full 'Acta Crystallographica Section C'
_journal_page_first m303
_journal_page_last m305
_journal_paper_doi 10.1107/S0108270106019317
_journal_volume 62
_journal_year 2006
_chemical_formula_iupac '[Ge (C10 H15) (C6 H12 N O3)]'
_chemical_formula_moiety 'C16 H27 Ge N O3'
_chemical_formula_sum 'C16 H27 Ge N O3'
_chemical_formula_weight 353.98
_chemical_name_common 1-adamantylgermatrane
_chemical_name_systematic
;
1-adamantyl-2,8,9-trioxa-5-aza-1-germabicyclo[3.3.3]undecane
;
_space_group_IT_number 14
_symmetry_cell_setting monoclinic
_symmetry_space_group_name_Hall '-P 2ybc'
_symmetry_space_group_name_H-M 'P 1 21/c 1'
_atom_sites_solution_hydrogens geom
_atom_sites_solution_primary direct
_atom_sites_solution_secondary difmap
_audit_creation_method SHELXL97
_cell_angle_alpha 90.00
_cell_angle_beta 90.001(12)
_cell_angle_gamma 90.00
_cell_formula_units_Z 4
_cell_length_a 10.641(6)
_cell_length_b 7.292(4)
_cell_length_c 19.943(11)
_cell_measurement_reflns_used 898
_cell_measurement_temperature 120(2)
_cell_measurement_theta_max 30.02
_cell_measurement_theta_min 2.78
_cell_volume 1547.5(15)
_computing_cell_refinement 'SAINT-Plus (Bruker, 1998)'
_computing_data_collection 'SMART (Bruker, 1998)'
_computing_data_reduction SAINT-Plus
_computing_molecular_graphics SHELXTL
_computing_publication_material SHELXTL
_computing_structure_refinement SHELXTL
_computing_structure_solution 'SHELXTL (Sheldrick, 1998)'
_diffrn_ambient_temperature 120(2)
_diffrn_measured_fraction_theta_full 0.973
_diffrn_measured_fraction_theta_max 0.973
_diffrn_measurement_device_type 'Bruker SMART 1000 CCD area-detector'
_diffrn_measurement_method '\f and \w'
_diffrn_radiation_monochromator graphite
_diffrn_radiation_source 'fine-focus sealed tube'
_diffrn_radiation_type MoK\a
_diffrn_radiation_wavelength 0.71073
_diffrn_reflns_av_R_equivalents 0.0593
_diffrn_reflns_av_sigmaI/netI 0.0792
_diffrn_reflns_limit_h_max 14
_diffrn_reflns_limit_h_min -14
_diffrn_reflns_limit_k_max 10
_diffrn_reflns_limit_k_min -9
_diffrn_reflns_limit_l_max 28
_diffrn_reflns_limit_l_min -27
_diffrn_reflns_number 15300
_diffrn_reflns_theta_full 30.03
_diffrn_reflns_theta_max 30.03
_diffrn_reflns_theta_min 1.02
_diffrn_standards_decay_% 0
_diffrn_standards_number 0
_exptl_absorpt_coefficient_mu 1.990
_exptl_absorpt_correction_T_max 0.8258
_exptl_absorpt_correction_T_min 0.5866
_exptl_absorpt_correction_type multi-scan
_exptl_absorpt_process_details '(SADABS; Sheldrick, 1998)'
_exptl_crystal_colour colourless
_exptl_crystal_density_diffrn 1.520
_exptl_crystal_density_method 'not measured'
_exptl_crystal_description prism
_exptl_crystal_F_000 744
_exptl_crystal_size_max 0.30
_exptl_crystal_size_mid 0.10
_exptl_crystal_size_min 0.10
_refine_diff_density_max 1.022
_refine_diff_density_min -0.564
_refine_ls_extinction_method none
_refine_ls_goodness_of_fit_ref 0.965
_refine_ls_hydrogen_treatment constr
_refine_ls_matrix_type full
_refine_ls_number_parameters 191
_refine_ls_number_reflns 4396
_refine_ls_number_restraints 0
_refine_ls_restrained_S_all 0.965
_refine_ls_R_factor_all 0.0510
_refine_ls_R_factor_gt 0.0376
_refine_ls_shift/su_max 0.000
_refine_ls_shift/su_mean 0.000
_refine_ls_structure_factor_coef Fsqd
_refine_ls_weighting_details 'calc w = 1/[\s^2^(Fo^2^)+(0.0517P)^2^] where P=(Fo^2^+2Fc^2^)/3'
_refine_ls_weighting_scheme calc
_refine_ls_wR_factor_gt 0.0969
_refine_ls_wR_factor_ref 0.1077
_reflns_number_gt 3193
_reflns_number_total 4396
_reflns_threshold_expression I>2\s(I)
_cod_data_source_file sq3019.cif
_cod_data_source_block I
_cod_depositor_comments
;
The following automatic conversions were performed:
'_symmetry_cell_setting' value 'Monoclinic' changed to 'monoclinic'
according to '/home/saulius/struct/CIF-dictionaries/cif_core.dic'
dictionary named 'cif_core.dic' version 2.4.1 from 2010-06-29.

Automatic conversion script
Id: cif_fix_enum 1527 2010-12-29 10:47:43Z saulius 

The following automatic conversions were performed:

'_symmetry_cell_setting' value 'Monoclinic' changed to 'monoclinic'
according to /home/saulius/struct/CIF-dictionaries/cif_core.dic
dictionary named 'cif_core.dic' version 2.4.1 from 2010-06-29.

Automatic conversion script
Id: cif_fix_values 1715 2011-07-08 13:25:40Z adriana 
;
_cod_original_cell_volume 1547.3(14)
_cod_original_sg_symbol_H-M 'P 21/c'
_cod_database_code 2015463
_cod_database_fobs_code 2015463

loop_
_symmetry_equiv_pos_as_xyz
'x, y, z'
'-x, y+1/2, -z+1/2'
'-x, -y, -z'
'x, -y-1/2, z-1/2'

loop_
_atom_site_type_symbol
_atom_site_label
_atom_site_fract_x
_atom_site_fract_y
_atom_site_fract_z
_atom_site_U_iso_or_equiv
_atom_site_adp_type
_atom_site_calc_flag
_atom_site_refinement_flags
_atom_site_occupancy
Ge Ge1 0.74872(5) 0.08892(4) 0.080204(15) 0.01452(9) Uani d . 1
O O1 0.6713(3) -0.0777(4) 0.02609(13) 0.0227(6) Uani d . 1
O O2 0.9186(2) 0.1143(4) 0.07117(13) 0.0220(6) Uani d . 1
O O3 0.6560(3) 0.2863(4) 0.10614(13) 0.0235(6) Uani d . 1
N N1 0.7550(4) 0.2496(4) -0.01702(12) 0.0160(5) Uani d . 1
C C1 0.6727(4) -0.0516(5) -0.04451(18) 0.0221(8) Uani d . 1
H H1A 0.6001 -0.1156 -0.0649 0.027 Uiso calc R 1
H H1B 0.7506 -0.1047 -0.0635 0.027 Uiso calc R 1
C C2 0.9686(4) 0.2383(6) 0.02363(18) 0.0219(8) Uani d . 1
H H2A 1.0555 0.2016 0.0120 0.026 Uiso calc R 1
H H2B 0.9714 0.3631 0.0431 0.026 Uiso calc R 1
C C3 0.6147(4) 0.4150(5) 0.05792(18) 0.0206(8) Uani d . 1
H H3A 0.6006 0.5352 0.0797 0.025 Uiso calc R 1
H H3B 0.5341 0.3737 0.0383 0.025 Uiso calc R 1
C C4 0.6663(4) 0.1536(5) -0.06110(18) 0.0206(8) Uani d . 1
H H4A 0.6890 0.1743 -0.1086 0.025 Uiso calc R 1
H H4B 0.5800 0.2002 -0.0537 0.025 Uiso calc R 1
C C5 0.8877(3) 0.2389(6) -0.03910(18) 0.0203(8) Uani d . 1
H H5A 0.9089 0.3457 -0.0676 0.024 Uiso calc R 1
H H5B 0.9019 0.1256 -0.0654 0.024 Uiso calc R 1
C C6 0.7141(4) 0.4351(5) 0.00207(19) 0.0203(8) Uani d . 1
H H6A 0.6774 0.4990 -0.0371 0.024 Uiso calc R 1
H H6B 0.7865 0.5075 0.0185 0.024 Uiso calc R 1
C C7 0.7430(4) -0.0452(4) 0.16570(14) 0.0122(6) Uani d . 1
C C8 0.6081(3) -0.1016(5) 0.18285(17) 0.0156(7) Uani d . 1
H H8A 0.5757 -0.1846 0.1476 0.019 Uiso calc R 1
H H8B 0.5539 0.0088 0.1839 0.019 Uiso calc R 1
C C9 0.7931(4) 0.0828(5) 0.22203(18) 0.0205(8) Uani d . 1
H H9A 0.7418 0.1960 0.2238 0.025 Uiso calc R 1
H H9B 0.8811 0.1179 0.2122 0.025 Uiso calc R 1
C C10 0.8281(3) -0.2189(5) 0.16362(18) 0.0196(8) Uani d . 1
H H10A 0.9161 -0.1830 0.1541 0.024 Uiso calc R 1
H H10B 0.7995 -0.3023 0.1275 0.024 Uiso calc R 1
C C11 0.6020(3) -0.2001(5) 0.25195(19) 0.0173(7) Uani d . 1
H H11A 0.5132 -0.2357 0.2620 0.021 Uiso calc R 1
C C12 0.6847(4) -0.3729(5) 0.2481(2) 0.0219(9) Uani d . 1
H H12A 0.6812 -0.4396 0.2913 0.026 Uiso calc R 1
H H12B 0.6527 -0.4554 0.2126 0.026 Uiso calc R 1
C C13 0.6507(4) -0.0712(5) 0.30642(19) 0.0215(8) Uani d . 1
H H13A 0.6466 -0.1329 0.3506 0.026 Uiso calc R 1
H H13B 0.5976 0.0402 0.3083 0.026 Uiso calc R 1
C C14 0.7868(4) -0.0177(6) 0.29079(19) 0.0231(9) Uani d . 1
H H14A 0.8188 0.0657 0.3267 0.028 Uiso calc R 1
C C15 0.8210(4) -0.3190(6) 0.2326(2) 0.0236(9) Uani d . 1
H H15A 0.8744 -0.4318 0.2312 0.028 Uiso calc R 1
C C16 0.8704(4) -0.1888(6) 0.2872(2) 0.0260(9) Uani d . 1
H H16C 0.8704 -0.2522 0.3311 0.031 Uiso calc R 1
H H16A 0.9579 -0.1525 0.2767 0.031 Uiso calc R 1

loop_
_atom_site_aniso_label
_atom_site_aniso_U_11
_atom_site_aniso_U_22
_atom_site_aniso_U_33
_atom_site_aniso_U_12
_atom_site_aniso_U_13
_atom_site_aniso_U_23
Ge1 0.02097(16) 0.01257(16) 0.01001(14) 0.0002(2) 0.0012(2) 0.00082(14)
O1 0.0387(16) 0.0173(14) 0.0122(11) -0.0080(13) -0.0043(11) 0.0004(10)
O2 0.0193(12) 0.0248(15) 0.0218(14) -0.0018(11) -0.0008(11) 0.0082(12)
O3 0.0361(15) 0.0194(14) 0.0149(12) 0.0102(13) 0.0015(11) 0.0025(11)
N1 0.0206(13) 0.0139(13) 0.0134(11) 0.0021(17) 0.0008(15) -0.0009(10)
C1 0.032(2) 0.021(2) 0.0130(16) -0.0039(17) -0.0042(15) -0.0012(14)
C2 0.0220(18) 0.022(2) 0.0217(18) -0.0008(16) 0.0015(14) 0.0049(16)
C3 0.0291(19) 0.0148(18) 0.0178(16) 0.0071(17) -0.0015(14) 0.0030(15)
C4 0.0258(18) 0.0214(19) 0.0146(16) -0.0018(17) -0.0048(14) -0.0005(14)
C5 0.0211(18) 0.022(2) 0.0176(16) 0.0010(16) 0.0040(14) 0.0041(16)
C6 0.029(2) 0.0134(18) 0.0183(16) 0.0013(14) -0.0034(13) 0.0013(14)
C7 0.0177(15) 0.0104(14) 0.0085(12) 0.0009(17) -0.0028(16) 0.0016(10)
C8 0.0175(16) 0.0140(17) 0.0153(15) 0.0018(15) -0.0018(12) -0.0014(14)
C9 0.0294(18) 0.0165(18) 0.0157(16) -0.0025(16) -0.0045(13) 0.0006(15)
C10 0.0228(17) 0.018(2) 0.0182(17) 0.0056(16) 0.0012(14) 0.0030(15)
C11 0.0192(17) 0.0155(18) 0.0171(16) -0.0024(15) -0.0003(14) 0.0022(15)
C12 0.027(2) 0.018(2) 0.0208(19) 0.0019(16) 0.0012(16) 0.0033(16)
C13 0.031(2) 0.021(2) 0.0132(16) 0.0034(18) -0.0018(14) 0.0009(15)
C14 0.031(2) 0.024(2) 0.0143(16) -0.0040(16) -0.0072(14) 0.0003(15)
C15 0.029(2) 0.020(2) 0.0218(19) 0.0085(18) 0.0005(16) 0.0037(17)
C16 0.023(2) 0.032(3) 0.0226(19) 0.0004(18) -0.0041(16) 0.0092(18)

loop_
_atom_type_symbol
_atom_type_description
_atom_type_scat_dispersion_real
_atom_type_scat_dispersion_imag
_atom_type_scat_source
C C 0.0033 0.0016 'International Tables Vol C Tables 4.2.6.8 and 6.1.1.4'
H H 0.0000 0.0000 'International Tables Vol C Tables 4.2.6.8 and 6.1.1.4'
N N 0.0061 0.0033 'International Tables Vol C Tables 4.2.6.8 and 6.1.1.4'
O O 0.0106 0.0060 'International Tables Vol C Tables 4.2.6.8 and 6.1.1.4'
Ge Ge 0.1547 1.8001 'International Tables Vol C Tables 4.2.6.8 and 6.1.1.4'

loop_
_geom_angle_atom_site_label_1
_geom_angle_atom_site_label_2
_geom_angle_atom_site_label_3
_geom_angle
O3 Ge1 O1 116.78(14)
O3 Ge1 O2 118.99(13)
O1 Ge1 O2 117.17(13)
O3 Ge1 C7 97.46(13)
O1 Ge1 C7 99.67(13)
O2 Ge1 C7 99.60(16)
O3 Ge1 N1 81.40(11)
O1 Ge1 N1 81.45(12)
O2 Ge1 N1 80.43(13)
C7 Ge1 N1 178.69(11)
C1 O1 Ge1 119.5(2)
C2 O2 Ge1 120.3(2)
C3 O3 Ge1 120.0(2)
C4 N1 C6 113.7(3)
C4 N1 C5 114.2(3)
C6 N1 C5 114.1(3)
C4 N1 Ge1 104.3(2)
C6 N1 Ge1 104.2(2)
C5 N1 Ge1 104.8(2)
O1 C1 C4 110.1(3)
O1 C1 H1A 109.6
C4 C1 H1A 109.6
O1 C1 H1B 109.6
C4 C1 H1B 109.6
H1A C1 H1B 108.2
O2 C2 C5 109.9(3)
O2 C2 H2A 109.7
C5 C2 H2A 109.7
O2 C2 H2B 109.7
C5 C2 H2B 109.7
H2A C2 H2B 108.2
O3 C3 C6 109.9(3)
O3 C3 H3A 109.7
C6 C3 H3A 109.7
O3 C3 H3B 109.7
C6 C3 H3B 109.7
H3A C3 H3B 108.2
N1 C4 C1 107.9(3)
N1 C4 H4A 110.1
C1 C4 H4A 110.1
N1 C4 H4B 110.1
C1 C4 H4B 110.1
H4A C4 H4B 108.4
N1 C5 C2 107.2(3)
N1 C5 H5A 110.3
C2 C5 H5A 110.3
N1 C5 H5B 110.3
C2 C5 H5B 110.3
H5A C5 H5B 108.5
N1 C6 C3 107.6(3)
N1 C6 H6A 110.2
C3 C6 H6A 110.2
N1 C6 H6B 110.2
C3 C6 H6B 110.2
H6A C6 H6B 108.5
C8 C7 C9 108.7(3)
C8 C7 C10 109.4(3)
C9 C7 C10 107.9(3)
C8 C7 Ge1 110.9(2)
C9 C7 Ge1 108.5(2)
C10 C7 Ge1 111.3(2)
C7 C8 C11 111.2(3)
C7 C8 H8A 109.4
C11 C8 H8A 109.4
C7 C8 H8B 109.4
C11 C8 H8B 109.4
H8A C8 H8B 108.0
C7 C9 C14 109.8(3)
C7 C9 H9A 109.7
C14 C9 H9A 109.7
C7 C9 H9B 109.7
C14 C9 H9B 109.7
H9A C9 H9B 108.2
C7 C10 C15 109.2(3)
C7 C10 H10A 109.8
C15 C10 H10A 109.8
C7 C10 H10B 109.8
C15 C10 H10B 109.8
H10A C10 H10B 108.3
C13 C11 C12 110.2(3)
C13 C11 C8 109.4(3)
C12 C11 C8 108.0(3)
C13 C11 H11A 109.7
C12 C11 H11A 109.7
C8 C11 H11A 109.7
C15 C12 C11 109.9(3)
C15 C12 H12A 109.7
C11 C12 H12A 109.7
C15 C12 H12B 109.7
C11 C12 H12B 109.7
H12A C12 H12B 108.2
C11 C13 C14 109.5(3)
C11 C13 H13A 109.8
C14 C13 H13A 109.8
C11 C13 H13B 109.8
C14 C13 H13B 109.8
H13A C13 H13B 108.2
C13 C14 C16 110.5(3)
C13 C14 C9 109.9(3)
C16 C14 C9 108.4(3)
C13 C14 H14A 109.3
C16 C14 H14A 109.3
C9 C14 H14A 109.3
C12 C15 C16 109.9(4)
C12 C15 C10 110.1(3)
C16 C15 C10 108.6(3)
C12 C15 H15A 109.4
C16 C15 H15A 109.4
C10 C15 H15A 109.4
C14 C16 C15 109.7(3)
C14 C16 H16C 109.7
C15 C16 H16C 109.7
C14 C16 H16A 109.7
C15 C16 H16A 109.7
H16C C16 H16A 108.2

loop_
_geom_bond_atom_site_label_1
_geom_bond_atom_site_label_2
_geom_bond_distance
Ge1 O3 1.820(3)
Ge1 O1 1.822(3)
Ge1 O2 1.825(3)
Ge1 C7 1.966(3)
Ge1 N1 2.266(3)
O1 C1 1.421(4)
O2 C2 1.414(4)
O3 C3 1.414(4)
N1 C4 1.468(5)
N1 C6 1.471(5)
N1 C5 1.481(5)
C1 C4 1.534(6)
C1 H1A 0.9900
C1 H1B 0.9900
C2 C5 1.518(5)
C2 H2A 0.9900
C2 H2B 0.9900
C3 C6 1.543(5)
C3 H3A 0.9900
C3 H3B 0.9900
C4 H4A 0.9900
C4 H4B 0.9900
C5 H5A 0.9900
C5 H5B 0.9900
C6 H6A 0.9900
C6 H6B 0.9900
C7 C8 1.531(6)
C7 C9 1.555(5)
C7 C10 1.559(5)
C8 C11 1.555(5)
C8 H8A 0.9900
C8 H8B 0.9900
C9 C14 1.556(5)
C9 H9A 0.9900
C9 H9B 0.9900
C10 C15 1.559(5)
C10 H10A 0.9900
C10 H10B 0.9900
C11 C13 1.527(5)
C11 C12 1.539(5)
C11 H11A 1.0000
C12 C15 1.534(5)
C12 H12A 0.9900
C12 H12B 0.9900
C13 C14 1.532(6)
C13 H13A 0.9900
C13 H13B 0.9900
C14 C16 1.534(6)
C14 H14A 1.0000
C15 C16 1.537(6)
C15 H15A 1.0000
C16 H16C 0.9900
C16 H16A 0.9900

loop_
_geom_torsion_atom_site_label_1
_geom_torsion_atom_site_label_2
_geom_torsion_atom_site_label_3
_geom_torsion_atom_site_label_4
_geom_torsion
O3 Ge1 O1 C1 87.0(3)
O2 Ge1 O1 C1 -63.4(3)
C7 Ge1 O1 C1 -169.5(3)
N1 Ge1 O1 C1 11.2(3)
O3 Ge1 O2 C2 -62.0(3)
O1 Ge1 O2 C2 87.7(3)
C7 Ge1 O2 C2 -166.1(3)
N1 Ge1 O2 C2 12.5(3)
O1 Ge1 O3 C3 -65.1(3)
O2 Ge1 O3 C3 84.8(3)
C7 Ge1 O3 C3 -169.9(3)
N1 Ge1 O3 C3 10.8(3)
O3 Ge1 N1 C4 -104.2(2)
O1 Ge1 N1 C4 14.7(2)
O2 Ge1 N1 C4 134.3(2)
O3 Ge1 N1 C6 15.3(2)
O1 Ge1 N1 C6 134.2(3)
O2 Ge1 N1 C6 -106.2(2)
O3 Ge1 N1 C5 135.4(2)
O1 Ge1 N1 C5 -105.6(2)
O2 Ge1 N1 C5 13.9(2)
Ge1 O1 C1 C4 -34.7(4)
Ge1 O2 C2 C5 -36.7(4)
Ge1 O3 C3 C6 -34.3(4)
C6 N1 C4 C1 -147.0(3)
C5 N1 C4 C1 79.7(4)
Ge1 N1 C4 C1 -34.2(3)
O1 C1 C4 N1 45.3(4)
C4 N1 C5 C2 -147.6(3)
C6 N1 C5 C2 79.2(4)
Ge1 N1 C5 C2 -34.1(3)
O2 C2 C5 N1 45.8(4)
C4 N1 C6 C3 78.4(4)
C5 N1 C6 C3 -148.2(3)
Ge1 N1 C6 C3 -34.5(3)
O3 C3 C6 N1 45.3(4)
O3 Ge1 C7 C8 64.0(2)
O1 Ge1 C7 C8 -54.9(2)
O2 Ge1 C7 C8 -174.8(2)
O3 Ge1 C7 C9 -55.3(3)
O1 Ge1 C7 C9 -174.2(3)
O2 Ge1 C7 C9 65.9(3)
O3 Ge1 C7 C10 -173.9(3)
O1 Ge1 C7 C10 67.2(3)
O2 Ge1 C7 C10 -52.7(3)
C9 C7 C8 C11 -58.2(4)
C10 C7 C8 C11 59.4(4)
Ge1 C7 C8 C11 -177.5(2)
C8 C7 C9 C14 57.9(4)
C10 C7 C9 C14 -60.7(4)
Ge1 C7 C9 C14 178.6(3)
C8 C7 C10 C15 -57.6(4)
C9 C7 C10 C15 60.6(4)
Ge1 C7 C10 C15 179.6(3)
C7 C8 C11 C13 59.6(4)
C7 C8 C11 C12 -60.3(4)
C13 C11 C12 C15 -59.1(4)
C8 C11 C12 C15 60.4(4)
C12 C11 C13 C14 58.9(4)
C8 C11 C13 C14 -59.7(4)
C11 C13 C14 C16 -59.1(4)
C11 C13 C14 C9 60.6(4)
C7 C9 C14 C13 -59.7(4)
C7 C9 C14 C16 61.2(4)
C11 C12 C15 C16 58.6(4)
C11 C12 C15 C10 -61.0(4)
C7 C10 C15 C12 58.8(4)
C7 C10 C15 C16 -61.5(4)
C13 C14 C16 C15 58.9(4)
C9 C14 C16 C15 -61.6(4)
C12 C15 C16 C14 -58.4(4)
C10 C15 C16 C14 62.1(4)
